data_7005116
loop_
_publ_author_name
'Baudron, St\'ephane A'
'Hosseini, Mir Wais'
'Kyritsakas, Nathalie'
'Kurmoo, Mohamedally'

_publ_section_title
;
 A stepwise approach to the formation of heterometallic discrete
 complexes and infinite architectures.
;
_journal_issue 11
_journal_name_full 'Dalton transactions (Cambridge, England : 2003)'
_journal_page_first 1129
_journal_page_last 1139
_journal_paper_doi 10.1039/b616841h
_journal_year 2007
_chemical_formula_moiety 'C34 H42 N4 Na2 Ni O5 S9'
_chemical_formula_sum 'C34 H42 N4 Na2 Ni O5 S9'
_chemical_formula_weight 979.95
_chemical_name_systematic
;
?
;
_space_group_IT_number 15
_symmetry_cell_setting monoclinic
_symmetry_space_group_name_Hall '-C 2yc'
_symmetry_space_group_name_H-M 'C 1 2/c 1'
_atom_sites_solution_hydrogens geom
_atom_sites_solution_primary direct
_atom_sites_solution_secondary difmap
_audit_creation_method SHELXL-97
_cell_angle_alpha 90.00
_cell_angle_beta 106.5800(10)
_cell_angle_gamma 90.00
_cell_formula_units_Z 4
_cell_length_a 15.4567(4)
_cell_length_b 13.0732(4)
_cell_length_c 22.4156(6)
_cell_measurement_reflns_used 8360
_cell_measurement_temperature 173(2)
_cell_measurement_theta_max 27.42
_cell_measurement_theta_min 2.75
_cell_volume 4341.2(2)
_computing_cell_refinement 'Bruker SMART'
_computing_data_collection 'Bruker SMART'
_computing_data_reduction 'Bruker SAINT'
_computing_molecular_graphics 'Bruker SHELXTL'
_computing_publication_material 'Bruker SHELXTL'
_computing_structure_refinement 'Bruker SHELXTL'
_computing_structure_solution 'Bruker SHELXTL'
_diffrn_ambient_temperature 173(2)
_diffrn_measured_fraction_theta_full 0.997
_diffrn_measured_fraction_theta_max 0.997
_diffrn_measurement_device_type 'CCD area detector'
_diffrn_measurement_method 'phi and omega scans'
_diffrn_radiation_monochromator graphite
_diffrn_radiation_source 'fine-focus sealed tube'
_diffrn_radiation_type MoK\a
_diffrn_radiation_wavelength 0.71073
_diffrn_reflns_av_R_equivalents 0.0379
_diffrn_reflns_av_sigmaI/netI 0.0324
_diffrn_reflns_limit_h_max 20
_diffrn_reflns_limit_h_min -20
_diffrn_reflns_limit_k_max 15
_diffrn_reflns_limit_k_min -16
_diffrn_reflns_limit_l_max 29
_diffrn_reflns_limit_l_min -23
_diffrn_reflns_number 24593
_diffrn_reflns_theta_full 27.50
_diffrn_reflns_theta_max 27.50
_diffrn_reflns_theta_min 2.08
_exptl_absorpt_coefficient_mu 0.944
_exptl_absorpt_correction_T_max 0.9368
_exptl_absorpt_correction_T_min 0.8264
_exptl_absorpt_correction_type multi-scan
_exptl_absorpt_process_details sadabs
_exptl_crystal_colour purple
_exptl_crystal_density_diffrn 1.499
_exptl_crystal_density_meas ?
_exptl_crystal_density_method .
_exptl_crystal_description rod
_exptl_crystal_F_000 2032
_exptl_crystal_size_max 0.21
_exptl_crystal_size_mid 0.21
_exptl_crystal_size_min 0.07
_refine_diff_density_max 1.845
_refine_diff_density_min -0.886
_refine_diff_density_rms 0.116
_refine_ls_extinction_method none
_refine_ls_goodness_of_fit_ref 1.049
_refine_ls_hydrogen_treatment riding
_refine_ls_matrix_type full
_refine_ls_number_parameters 253
_refine_ls_number_reflns 4972
_refine_ls_number_restraints 0
_refine_ls_restrained_S_all 1.049
_refine_ls_R_factor_all 0.0686
_refine_ls_R_factor_gt 0.0538
_refine_ls_shift/su_max 0.000
_refine_ls_shift/su_mean 0.000
_refine_ls_structure_factor_coef Fsqd
_refine_ls_weighting_details 'calc w=1/[\s^2^(Fo^2^)+(0.0900P)^2^+19.7943P] where P=(Fo^2^+2Fc^2^)/3'
_refine_ls_weighting_scheme calc
_refine_ls_wR_factor_gt 0.1550
_refine_ls_wR_factor_ref 0.1704
_reflns_number_gt 4008
_reflns_number_total 4972
_reflns_threshold_expression >2sigma(I)
_cod_data_source_file b616841h.txt
_cod_data_source_block e484a
_cod_depositor_comments
;
The following automatic conversions were performed:
'_symmetry_cell_setting' value 'Monoclinic' changed to 'monoclinic'
according to '/home/saulius/struct/CIF-dictionaries/cif_core.dic'
dictionary named 'cif_core.dic' version 2.4.1 from 2010-06-29.

Automatic conversion script
Id: cif_fix_enum 1527 2010-12-29 10:47:43Z saulius 
;
_cod_original_sg_symbol_H-M 'C2/c '
_cod_database_code 7005116

loop_
_symmetry_equiv_pos_as_xyz
'x, y, z'
'-x, y, -z+1/2'
'x+1/2, y+1/2, z'
'-x+1/2, y+1/2, -z+1/2'
'-x, -y, -z'
'x, -y, z-1/2'
'-x+1/2, -y+1/2, -z'
'x+1/2, -y+1/2, z-1/2'

loop_
_atom_site_label
_atom_site_type_symbol
_atom_site_fract_x
_atom_site_fract_y
_atom_site_fract_z
_atom_site_U_iso_or_equiv
_atom_site_adp_type
_atom_site_occupancy
_atom_site_symmetry_multiplicity
_atom_site_calc_flag
_atom_site_refinement_flags
_atom_site_disorder_assembly
_atom_site_disorder_group
Ni1 Ni 0.0000 0.0000 0.0000 0.02306(18) Uani 1 2 d S . .
Na1 Na -0.43494(9) -0.08935(11) 0.20655(7) 0.0300(3) Uani 1 1 d . . .
S1 S -0.10533(6) 0.08654(7) 0.02589(4) 0.0300(2) Uani 1 1 d . . .
S2 S -0.01690(6) -0.09172(7) 0.07869(4) 0.0264(2) Uani 1 1 d . . .
N1 N -0.36284(18) 0.0484(2) 0.16357(13) 0.0243(6) Uani 1 1 d . . .
N2 N -0.26936(19) -0.1467(2) 0.22075(13) 0.0263(6) Uani 1 1 d . . .
C1 C -0.1047(2) -0.0092(2) 0.08002(15) 0.0214(6) Uani 1 1 d . . .
C2 C -0.1639(2) -0.0183(2) 0.11548(15) 0.0213(6) Uani 1 1 d . . .
C3 C -0.2401(2) 0.0491(3) 0.11440(15) 0.0213(6) Uani 1 1 d . . .
C4 C -0.2748(2) 0.1376(3) 0.08187(17) 0.0277(7) Uani 1 1 d . . .
H4 H -0.2465 0.1682 0.0550 0.033 Uiso 1 1 calc R . .
C5 C -0.3531(3) 0.1789(3) 0.09063(17) 0.0309(8) Uani 1 1 d . . .
H5 H -0.3780 0.2379 0.0694 0.037 Uiso 1 1 calc R . .
C6 C -0.3944(2) 0.1323(3) 0.13103(16) 0.0282(7) Uani 1 1 d . . .
H6 H -0.4470 0.1614 0.1356 0.034 Uiso 1 1 calc R . .
C7 C -0.2875(2) 0.0089(2) 0.15457(15) 0.0210(6) Uani 1 1 d . . .
C8 C -0.1671(2) -0.1006(3) 0.15890(15) 0.0212(6) Uani 1 1 d . . .
C9 C -0.1145(2) -0.1878(3) 0.17994(16) 0.0262(7) Uani 1 1 d . . .
H9 H -0.0640 -0.2022 0.1668 0.031 Uiso 1 1 calc R . .
C10 C -0.1407(2) -0.2520(3) 0.22119(17) 0.0324(8) Uani 1 1 d . . .
H10 H -0.1065 -0.3097 0.2367 0.039 Uiso 1 1 calc R . .
C11 C -0.2177(2) -0.2304(3) 0.23937(17) 0.0316(8) Uani 1 1 d . . .
H11 H -0.2343 -0.2762 0.2658 0.038 Uiso 1 1 calc R . .
C12 C -0.2425(2) -0.0848(3) 0.18208(14) 0.0212(6) Uani 1 1 d . . .
S3 S -0.45181(8) -0.20084(10) 0.04352(6) 0.0505(3) Uani 1 1 d . . .
O1 O -0.4591(3) -0.1518(4) 0.10138(19) 0.0801(13) Uani 1 1 d . . .
C13 C -0.3984(6) -0.1143(7) 0.0058(3) 0.1019(18) Uani 1 1 d . . .
H13A H -0.4348 -0.0538 -0.0052 0.153 Uiso 1 1 calc R . .
H13B H -0.3910 -0.1454 -0.0313 0.153 Uiso 1 1 calc R . .
H13C H -0.3404 -0.0963 0.0330 0.153 Uiso 1 1 calc R . .
C14 C -0.3604(5) -0.2852(7) 0.0685(4) 0.1019(18) Uani 1 1 d . . .
H14A H -0.3091 -0.2489 0.0940 0.153 Uiso 1 1 calc R . .
H14B H -0.3460 -0.3134 0.0330 0.153 Uiso 1 1 calc R . .
H14C H -0.3762 -0.3395 0.0923 0.153 Uiso 1 1 calc R . .
S4 S -0.34661(8) -0.00776(9) 0.36840(5) 0.0454(3) Uani 1 1 d . . .
O2 O -0.42062(18) -0.0136(2) 0.30783(13) 0.0364(6) Uani 1 1 d . . .
C15 C -0.2440(3) 0.0010(5) 0.3497(3) 0.0638(16) Uani 1 1 d . . .
H15A H -0.2410 -0.0522 0.3209 0.096 Uiso 1 1 calc R . .
H15B H -0.1947 -0.0063 0.3869 0.096 Uiso 1 1 calc R . .
H15C H -0.2402 0.0664 0.3311 0.096 Uiso 1 1 calc R . .
C16 C -0.3299(4) -0.1335(6) 0.3968(4) 0.097(3) Uani 1 1 d . . .
H16A H -0.3820 -0.1557 0.4084 0.146 Uiso 1 1 calc R . .
H16B H -0.2778 -0.1358 0.4325 0.146 Uiso 1 1 calc R . .
H16C H -0.3206 -0.1778 0.3650 0.146 Uiso 1 1 calc R . .
S5 S -0.46639(12) -0.32613(14) 0.27865(9) 0.0323(4) Uani 0.50 1 d P . .
O3 O -0.5000 -0.2260(3) 0.2500 0.0403(9) Uani 1 2 d S . .
C17 C -0.4391(3) -0.3981(4) 0.2171(3) 0.0572(13) Uani 1 1 d . . .

loop_
_atom_site_aniso_label
_atom_site_aniso_U_11
_atom_site_aniso_U_22
_atom_site_aniso_U_33
_atom_site_aniso_U_23
_atom_site_aniso_U_13
_atom_site_aniso_U_12
Ni1 0.0210(3) 0.0277(3) 0.0264(3) 0.0015(2) 0.0163(2) 0.0009(2)
Na1 0.0232(7) 0.0349(8) 0.0379(8) 0.0027(6) 0.0185(6) -0.0003(6)
S1 0.0313(4) 0.0305(5) 0.0373(5) 0.0101(4) 0.0246(4) 0.0074(3)
S2 0.0249(4) 0.0297(5) 0.0311(4) 0.0047(3) 0.0187(3) 0.0064(3)
N1 0.0200(13) 0.0298(15) 0.0264(14) -0.0023(12) 0.0121(11) 0.0017(11)
N2 0.0247(13) 0.0328(16) 0.0252(14) 0.0049(12) 0.0134(11) 0.0015(12)
C1 0.0202(14) 0.0230(16) 0.0245(15) 0.0001(12) 0.0119(12) -0.0001(12)
C2 0.0194(14) 0.0228(16) 0.0253(15) 0.0007(12) 0.0119(12) 0.0005(12)
C3 0.0205(14) 0.0234(16) 0.0229(15) -0.0028(12) 0.0107(12) 0.0004(12)
C4 0.0305(17) 0.0266(18) 0.0320(18) 0.0046(14) 0.0183(14) 0.0033(14)
C5 0.0325(18) 0.0296(19) 0.0335(19) 0.0038(15) 0.0139(15) 0.0103(15)
C6 0.0225(15) 0.0343(19) 0.0311(18) -0.0027(15) 0.0126(13) 0.0068(14)
C7 0.0187(14) 0.0252(17) 0.0214(15) -0.0013(12) 0.0093(12) -0.0008(12)
C8 0.0188(14) 0.0264(17) 0.0217(15) -0.0003(12) 0.0113(12) -0.0012(12)
C9 0.0231(15) 0.0301(18) 0.0291(17) 0.0039(14) 0.0136(13) 0.0040(13)
C10 0.0313(18) 0.034(2) 0.0336(19) 0.0110(15) 0.0121(15) 0.0090(15)
C11 0.0318(18) 0.035(2) 0.0328(18) 0.0128(15) 0.0172(15) 0.0033(15)
C12 0.0175(14) 0.0271(17) 0.0213(15) -0.0011(12) 0.0093(11) -0.0003(12)
S3 0.0525(7) 0.0557(7) 0.0408(6) -0.0047(5) 0.0094(5) -0.0140(5)
O1 0.067(2) 0.110(4) 0.065(2) -0.042(2) 0.021(2) -0.022(2)
C13 0.096(4) 0.116(5) 0.080(3) -0.017(3) 0.004(3) -0.029(3)
C14 0.096(4) 0.116(5) 0.080(3) -0.017(3) 0.004(3) -0.029(3)
S4 0.0374(6) 0.0559(7) 0.0407(6) -0.0084(5) 0.0078(4) 0.0016(5)
O2 0.0261(13) 0.0502(17) 0.0339(14) 0.0003(12) 0.0099(11) -0.0047(11)
C15 0.033(2) 0.100(5) 0.057(3) -0.001(3) 0.012(2) -0.017(3)
C16 0.056(3) 0.092(5) 0.114(6) 0.050(4) -0.023(4) -0.018(3)
S5 0.0299(9) 0.0294(9) 0.0364(10) -0.0008(7) 0.0076(7) -0.0029(7)
O3 0.049(2) 0.030(2) 0.054(2) 0.000 0.034(2) 0.000
C17 0.051(3) 0.052(3) 0.070(3) -0.018(2) 0.020(2) 0.016(2)

loop_
_atom_type_symbol
_atom_type_description
_atom_type_scat_dispersion_real
_atom_type_scat_dispersion_imag
_atom_type_scat_source
C C 0.0033 0.0016 'International Tables Vol C Tables 4.2.6.8 and 6.1.1.4'
H H 0.0000 0.0000 'International Tables Vol C Tables 4.2.6.8 and 6.1.1.4'
N N 0.0061 0.0033 'International Tables Vol C Tables 4.2.6.8 and 6.1.1.4'
O O 0.0106 0.0060 'International Tables Vol C Tables 4.2.6.8 and 6.1.1.4'
Na Na 0.0362 0.0249 'International Tables Vol C Tables 4.2.6.8 and 6.1.1.4'
S S 0.1246 0.1234 'International Tables Vol C Tables 4.2.6.8 and 6.1.1.4'
Ni Ni 0.3393 1.1124 'International Tables Vol C Tables 4.2.6.8 and 6.1.1.4'

loop_
_geom_angle_atom_site_label_1
_geom_angle_atom_site_label_2
_geom_angle_atom_site_label_3
_geom_angle
_geom_angle_site_symmetry_1
_geom_angle_site_symmetry_3
_geom_angle_publ_flag
S1 Ni1 S1 180.00(6) . 5 ?
S1 Ni1 S2 78.63(3) . . ?
S1 Ni1 S2 101.37(3) 5 . ?
S1 Ni1 S2 101.37(3) . 5 ?
S1 Ni1 S2 78.63(3) 5 5 ?
S2 Ni1 S2 180.00(6) . 5 ?
O2 Na1 O3 83.01(9) 2_455 . ?
O2 Na1 O1 97.48(14) 2_455 . ?
O3 Na1 O1 100.30(14) . . ?
O2 Na1 O2 77.80(12) 2_455 . ?
O3 Na1 O2 81.97(9) . . ?
O1 Na1 O2 174.54(16) . . ?
O2 Na1 N1 98.93(11) 2_455 . ?
O3 Na1 N1 177.99(10) . . ?
O1 Na1 N1 80.01(14) . . ?
O2 Na1 N1 97.90(11) . . ?
O2 Na1 N2 172.12(12) 2_455 . ?
O3 Na1 N2 104.39(9) . . ?
O1 Na1 N2 83.97(13) . . ?
O2 Na1 N2 100.33(10) . . ?
N1 Na1 N2 73.64(10) . . ?
O2 Na1 C7 122.41(11) 2_455 . ?
O3 Na1 C7 153.89(10) . . ?
O1 Na1 C7 72.61(12) . . ?
O2 Na1 C7 107.47(10) . . ?
N1 Na1 C7 24.34(9) . . ?
N2 Na1 C7 50.58(9) . . ?
O2 Na1 Na1 49.35(8) 2_455 2_455 ?
O3 Na1 Na1 48.38(7) . 2_455 ?
O1 Na1 Na1 130.45(12) . 2_455 ?
O2 Na1 Na1 48.00(7) . 2_455 ?
N1 Na1 Na1 132.76(7) . 2_455 ?
N2 Na1 Na1 134.38(9) . 2_455 ?
C7 Na1 Na1 152.66(7) . 2_455 ?
C1 S1 Ni1 87.52(11) . . ?
C1 S2 Ni1 87.01(11) . . ?
C6 N1 C7 115.7(3) . . ?
C6 N1 Na1 133.1(2) . . ?
C7 N1 Na1 106.7(2) . . ?
C12 N2 C11 115.2(3) . . ?
C12 N2 Na1 102.9(2) . . ?
C11 N2 Na1 138.4(2) . . ?
C2 C1 S2 127.3(3) . . ?
C2 C1 S1 126.3(3) . . ?
S2 C1 S1 106.42(17) . . ?
C1 C2 C8 127.1(3) . . ?
C1 C2 C3 127.0(3) . . ?
C8 C2 C3 105.9(3) . . ?
C4 C3 C7 116.8(3) . . ?
C4 C3 C2 134.2(3) . . ?
C7 C3 C2 109.0(3) . . ?
C5 C4 C3 118.1(3) . . ?
C5 C4 H4 121.0 . . ?
C3 C4 H4 121.0 . . ?
C6 C5 C4 120.1(3) . . ?
C6 C5 H5 119.9 . . ?
C4 C5 H5 119.9 . . ?
N1 C6 C5 123.7(3) . . ?
N1 C6 H6 118.1 . . ?
C5 C6 H6 118.1 . . ?
N1 C7 C3 125.6(3) . . ?
N1 C7 C12 126.2(3) . . ?
C3 C7 C12 108.1(3) . . ?
N1 C7 Na1 48.98(17) . . ?
C3 C7 Na1 163.3(2) . . ?
C12 C7 Na1 78.84(18) . . ?
C9 C8 C12 116.9(3) . . ?
C9 C8 C2 134.1(3) . . ?
C12 C8 C2 108.9(3) . . ?
C10 C9 C8 117.6(3) . . ?
C10 C9 H9 121.2 . . ?
C8 C9 H9 121.2 . . ?
C9 C10 C11 120.4(3) . . ?
C9 C10 H10 119.8 . . ?
C11 C10 H10 119.8 . . ?
N2 C11 C10 123.7(3) . . ?
N2 C11 H11 118.2 . . ?
C10 C11 H11 118.2 . . ?
N2 C12 C8 126.1(3) . . ?
N2 C12 C7 125.9(3) . . ?
C8 C12 C7 108.0(3) . . ?
O1 S3 C14 104.4(3) . . ?
O1 S3 C13 107.9(3) . . ?
C14 S3 C13 96.5(4) . . ?
S3 O1 Na1 166.0(3) . . ?
S3 C13 H13A 109.5 . . ?
S3 C13 H13B 109.5 . . ?
H13A C13 H13B 109.5 . . ?
S3 C13 H13C 109.5 . . ?
H13A C13 H13C 109.5 . . ?
H13B C13 H13C 109.5 . . ?
S3 C14 H14A 109.5 . . ?
S3 C14 H14B 109.5 . . ?
H14A C14 H14B 109.5 . . ?
S3 C14 H14C 109.5 . . ?
H14A C14 H14C 109.5 . . ?
H14B C14 H14C 109.5 . . ?
O2 S4 C16 105.9(3) . . ?
O2 S4 C15 107.0(2) . . ?
C16 S4 C15 95.6(3) . . ?
S4 O2 Na1 125.81(17) . 2_455 ?
S4 O2 Na1 134.94(17) . . ?
Na1 O2 Na1 82.65(10) 2_455 . ?
S4 C15 H15A 109.5 . . ?
S4 C15 H15B 109.5 . . ?
H15A C15 H15B 109.5 . . ?
S4 C15 H15C 109.5 . . ?
H15A C15 H15C 109.5 . . ?
H15B C15 H15C 109.5 . . ?
S4 C16 H16A 109.5 . . ?
S4 C16 H16B 109.5 . . ?
H16A C16 H16B 109.5 . . ?
S4 C16 H16C 109.5 . . ?
H16A C16 H16C 109.5 . . ?
H16B C16 H16C 109.5 . . ?
S5 S5 O3 61.82(10) 2_455 . ?
S5 S5 C17 68.9(2) 2_455 2_455 ?
O3 S5 C17 107.5(2) . 2_455 ?
S5 S5 C17 64.9(2) 2_455 . ?
O3 S5 C17 104.9(2) . . ?
C17 S5 C17 98.0(4) 2_455 . ?
S5 O3 S5 56.4(2) 2_455 . ?
S5 O3 Na1 128.22(8) 2_455 . ?
S5 O3 Na1 134.36(8) . . ?
S5 O3 Na1 134.36(8) 2_455 2_455 ?
S5 O3 Na1 128.22(8) . 2_455 ?
Na1 O3 Na1 83.24(14) . 2_455 ?
S5 C17 S5 46.13(16) 2_455 . ?

loop_
_geom_bond_atom_site_label_1
_geom_bond_atom_site_label_2
_geom_bond_distance
_geom_bond_site_symmetry_2
_geom_bond_publ_flag
Ni1 S1 2.1924(8) . ?
Ni1 S1 2.1924(8) 5 ?
Ni1 S2 2.2091(8) . ?
Ni1 S2 2.2091(8) 5 ?
Na1 O2 2.379(3) 2_455 ?
Na1 O3 2.390(3) . ?
Na1 O1 2.421(4) . ?
Na1 O2 2.428(3) . ?
Na1 N1 2.455(3) . ?
Na1 N2 2.598(3) . ?
Na1 C7 3.117(3) . ?
Na1 Na1 3.174(3) 2_455 ?
S1 C1 1.742(3) . ?
S2 C1 1.741(3) . ?
N1 C6 1.330(5) . ?
N1 C7 1.341(4) . ?
N2 C12 1.335(4) . ?
N2 C11 1.348(5) . ?
C1 C2 1.377(4) . ?
C2 C8 1.462(4) . ?
C2 C3 1.466(4) . ?
C3 C4 1.391(5) . ?
C3 C7 1.414(4) . ?
C4 C5 1.389(5) . ?
C4 H4 0.9300 . ?
C5 C6 1.388(5) . ?
C5 H5 0.9300 . ?
C6 H6 0.9300 . ?
C7 C12 1.456(5) . ?
C8 C9 1.401(5) . ?
C8 C12 1.420(4) . ?
C9 C10 1.391(5) . ?
C9 H9 0.9300 . ?
C10 C11 1.392(5) . ?
C10 H10 0.9300 . ?
C11 H11 0.9300 . ?
S3 O1 1.480(4) . ?
S3 C14 1.753(9) . ?
S3 C13 1.754(8) . ?
C13 H13A 0.9600 . ?
C13 H13B 0.9600 . ?
C13 H13C 0.9600 . ?
C14 H14A 0.9600 . ?
C14 H14B 0.9600 . ?
C14 H14C 0.9600 . ?
S4 O2 1.507(3) . ?
S4 C16 1.755(7) . ?
S4 C15 1.756(5) . ?
O2 Na1 2.379(3) 2_455 ?
C15 H15A 0.9600 . ?
C15 H15B 0.9600 . ?
C15 H15C 0.9600 . ?
C16 H16A 0.9600 . ?
C16 H16B 0.9600 . ?
C16 H16C 0.9600 . ?
S5 S5 1.403(4) 2_455 ?
S5 O3 1.485(4) . ?
S5 C17 1.763(5) 2_455 ?
S5 C17 1.816(5) . ?
O3 S5 1.485(4) 2_455 ?
O3 Na1 2.390(3) 2_455 ?
C17 S5 1.763(5) 2_455 ?
